data_1520087
loop_
_publ_author_name
'Berkoff, Benjamin'
'Griffiths, Kieran'
'Abdul-Sada, Alaa'
'Tizzard, Graham J.'
'Coles, Simon J.'
'Escuer, Albert'
'Kostakis, George E.'

_publ_section_title
;
 A new family of high nuclearity Co(II)/Dy(III) coordination clusters
 possessing robust and unseen topologies.
;
_journal_issue 28
_journal_name_full 'Dalton transactions (Cambridge, England : 2003)'
_journal_page_first 12788
_journal_page_last 12795
_journal_paper_doi 10.1039/c5dt01813g
_journal_volume 44
_journal_year 2015
_chemical_formula_moiety 'C52 H72 Co2 Dy2 N8 O22, 2(N O3)'
_chemical_formula_sum 'C52 H72 Co2 Dy2 N10 O28'
_chemical_formula_weight 1728.05
_chemical_name_systematic
;
 ?
;
_space_group_crystal_system monoclinic
_space_group_IT_number 15
_space_group_name_Hall '-C 2yc'
_space_group_name_H-M_alt 'C 1 2/c 1'
_symmetry_space_group_name_Hall '-C 2yc'
_symmetry_space_group_name_H-M 'C 1 2/c 1'
_atom_sites_solution_hydrogens mixed
_audit_creation_date 2015-03-18
_audit_creation_method
;
Olex2 1.2
(compiled 2015.01.26 svn.r3150 for OlexSys, GUI svn.r4998)
;
_audit_update_record
;
2015-03-24 deposited with the CCDC.
2015-05-28 downloaded from the CCDC.
;
_cell_angle_alpha 90
_cell_angle_beta 115.817(9)
_cell_angle_gamma 90
_cell_formula_units_Z 4
_cell_length_a 24.6279(17)
_cell_length_b 12.2953(5)
_cell_length_c 26.851(2)
_cell_measurement_temperature 293(2)
_cell_volume 7319.2(10)
_computing_molecular_graphics 'Olex2 (Dolomanov et al., 2009)'
_computing_publication_material 'Olex2 (Dolomanov et al., 2009)'
_computing_structure_refinement 'ShelXL (Sheldrick, 2008)'
_diffrn_ambient_temperature 293.0
_diffrn_measured_fraction_theta_full 0.994
_diffrn_measured_fraction_theta_max 0.859
_diffrn_radiation_type MoK\a
_diffrn_radiation_wavelength 0.71073
_diffrn_reflns_av_R_equivalents 0.0453
_diffrn_reflns_av_unetI/netI 0.0610
_diffrn_reflns_laue_measured_fraction_full 0.994
_diffrn_reflns_laue_measured_fraction_max 0.859
_diffrn_reflns_limit_h_max 29
_diffrn_reflns_limit_h_min -30
_diffrn_reflns_limit_k_max 9
_diffrn_reflns_limit_k_min -16
_diffrn_reflns_limit_l_max 33
_diffrn_reflns_limit_l_min -33
_diffrn_reflns_number 21059
_diffrn_reflns_point_group_measured_fraction_full 0.994
_diffrn_reflns_point_group_measured_fraction_max 0.859
_diffrn_reflns_theta_full 26.000
_diffrn_reflns_theta_max 29.113
_diffrn_reflns_theta_min 3.501
_exptl_absorpt_coefficient_mu 2.545
_exptl_absorpt_correction_T_max 1.000
_exptl_absorpt_correction_T_min 0.624
_exptl_absorpt_correction_type multi-scan
_exptl_absorpt_process_details
;
CrysAlisPro, Agilent Technologies,
Version 1.171.37.31 (release 14-01-2014 CrysAlis171 .NET)
(compiled Jan 14 2014,18:38:05)
Empirical absorption correction using spherical harmonics,
 implemented in SCALE3 ABSPACK scaling algorithm
;
_exptl_crystal_colour orange
_exptl_crystal_colour_primary orange
_exptl_crystal_density_diffrn 1.568
_exptl_crystal_description block
_exptl_crystal_F_000 3456
_exptl_crystal_size_max 0.21
_exptl_crystal_size_mid 0.14
_exptl_crystal_size_min 0.1
_refine_diff_density_max 1.565
_refine_diff_density_min -0.988
_refine_diff_density_rms 0.132
_refine_ls_extinction_method none
_refine_ls_goodness_of_fit_ref 1.042
_refine_ls_hydrogen_treatment mixed
_refine_ls_matrix_type full
_refine_ls_number_parameters 435
_refine_ls_number_reflns 8459
_refine_ls_number_restraints 21
_refine_ls_restrained_S_all 1.044
_refine_ls_R_factor_all 0.0739
_refine_ls_R_factor_gt 0.0505
_refine_ls_shift/su_max 0.000
_refine_ls_shift/su_mean 0.000
_refine_ls_structure_factor_coef Fsqd
_refine_ls_weighting_details 'w=1/[\s^2^(Fo^2^)+(0.0626P)^2^+14.7874P] where P=(Fo^2^+2Fc^2^)/3'
_refine_ls_weighting_scheme calc
_refine_ls_wR_factor_gt 0.1226
_refine_ls_wR_factor_ref 0.1348
_reflns_Friedel_coverage 0.000
_reflns_number_gt 6233
_reflns_number_total 8459
_reflns_threshold_expression 'I > 2\s(I)'
_cod_data_source_file c5dt01813g2.cif
_cod_data_source_block w14d24bb
_cod_depositor_comments 'Adding full bibliography for 1520082--1520087.cif.'
_cod_original_cell_volume 7319.1(9)
_cod_database_code 1520087
_shelxl_version_number 2014-1
_shelx_space_group_comment
;
The symmetry employed for this shelxl refinement is uniquely defined
by the following loop, which should always be used as a source of
symmetry information in preference to the above space-group names.
They are only intended as comments.
;
_olex2_refinement_description
;
1. Fixed Uiso
 At 1.2 times of:
  All C(H) groups, H1 of O1, All C(H,H) groups
 At 1.5 times of:
  All C(H,H,H) groups, H8 of O8, All O(H,H) groups
2. Restrained distances
 O8-H8
 0.85 with sigma of 0.01
 C25-H8
 1.893932 with sigma of 0.02
 Dy1-H8
 2.920322 with sigma of 0.02
3. Rigid body (RIGU) restrains
 O12, N5, O13, O14
 with sigma for 1-2 distances of 0.004 and sigma for 1-3 distances of 0.004
4.a Rotating group:
 O2(H2A,H2B)
4.b Ternary CH refined with riding coordinates:
 O1(H1)
4.c Secondary CH2 refined with riding coordinates:
 C25(H25A,H25B)
4.d Aromatic/amide H refined with riding coordinates:
 C3(H3), C4(H4), C5(H5), C8(H8A), C15(H15), C16(H16), C17(H17), C18(H18),
 C19(H19)
4.e Idealised Me refined as rotating group:
 C1(H1A,H1B,H1C), C12(H12A,H12B,H12C), C13(H13A,H13B,H13C), C22(H22A,H22B,
 H22C), C23(H23A,H23B,H23C), C24(H24A,H24B,H24C), C26(H26A,H26B,H26C)
;
_olex2_submission_special_instructions 'No special instructions were received'

loop_
_space_group_symop_operation_xyz
'x, y, z'
'-x, y, -z+1/2'
'x+1/2, y+1/2, z'
'-x+1/2, y+1/2, -z+1/2'
'-x, -y, -z'
'x, -y, z-1/2'
'-x+1/2, -y+1/2, -z'
'x+1/2, -y+1/2, z-1/2'

loop_
_atom_site_label
_atom_site_type_symbol
_atom_site_fract_x
_atom_site_fract_y
_atom_site_fract_z
_atom_site_U_iso_or_equiv
_atom_site_adp_type
_atom_site_occupancy
_atom_site_site_symmetry_order
_atom_site_calc_flag
_atom_site_refinement_flags_posn
_atom_site_refinement_flags_adp
Dy1 Dy 0.41666(2) 0.18905(2) 0.19072(2) 0.03378(10) Uani 1 1 d D .
Co1 Co 0.46938(3) 0.37330(6) 0.29483(3) 0.03363(17) Uani 1 1 d . .
O1 O 0.48012(16) 0.2117(3) 0.28658(14) 0.0321(8) Uani 1 1 d . .
H1 H 0.4672 0.1673 0.3098 0.039 Uiso 1 1 calc R .
O2 O 0.4298(2) 0.1595(4) 0.10778(17) 0.0547(11) Uani 1 1 d . .
H2A H 0.4197 0.2186 0.0860 0.082 Uiso 1 1 d GR .
H2B H 0.4068 0.1045 0.0876 0.082 Uiso 1 1 d GR .
O3 O 0.35185(18) 0.3313(3) 0.11465(17) 0.0463(10) Uani 1 1 d . .
O4 O 0.43892(16) 0.3822(3) 0.20880(14) 0.0311(8) Uani 1 1 d . .
O5 O 0.51482(18) 0.3854(3) 0.38296(16) 0.0435(9) Uani 1 1 d . .
O6 O 0.34481(18) 0.2531(3) 0.21615(18) 0.0479(10) Uani 1 1 d . .
O7 O 0.38404(18) 0.3630(4) 0.28892(18) 0.0502(11) Uani 1 1 d . .
O8 O 0.33199(19) 0.0884(4) 0.12448(17) 0.0509(10) Uani 1 1 d D .
H8 H 0.3308(17) 0.078(6) 0.0927(11) 0.076 Uiso 1 1 d DR .
O10 O 0.3960(2) 0.0382(4) 0.24059(19) 0.0567(11) Uani 1 1 d . .
O9 O 0.4486(2) -0.0006(4) 0.1966(2) 0.0576(12) Uani 1 1 d . .
O11 O 0.4225(3) -0.1293(4) 0.2371(3) 0.0895(19) Uani 1 1 d . .
N1 N 0.4712(2) 0.5394(4) 0.30079(18) 0.0363(10) Uani 1 1 d . .
N2 N 0.5625(3) 0.6412(5) 0.4386(2) 0.0615(16) Uani 1 1 d . .
N3 N 0.5625(2) 0.5261(4) 0.44376(19) 0.0486(13) Uani 1 1 d . .
N4 N 0.4227(3) -0.0345(4) 0.2254(2) 0.0533(14) Uani 1 1 d . .
C1 C 0.3047(3) 0.3044(6) 0.0610(3) 0.066(2) Uani 1 1 d . .
H1A H 0.3144 0.2374 0.0484 0.099 Uiso 1 1 calc GR .
H1B H 0.3010 0.3614 0.0353 0.099 Uiso 1 1 calc GR .
H1C H 0.2672 0.2965 0.0636 0.099 Uiso 1 1 calc GR .
C2 C 0.3512(2) 0.4374(5) 0.1316(2) 0.0412(13) Uani 1 1 d . .
C3 C 0.3079(3) 0.5108(6) 0.1017(3) 0.0585(18) Uani 1 1 d . .
H3 H 0.2768 0.4916 0.0678 0.070 Uiso 1 1 calc R .
C4 C 0.3109(3) 0.6151(6) 0.1230(3) 0.066(2) Uani 1 1 d . .
H4 H 0.2823 0.6668 0.1025 0.080 Uiso 1 1 calc R .
C5 C 0.3550(3) 0.6420(5) 0.1731(3) 0.0566(17) Uani 1 1 d . .
H5 H 0.3565 0.7123 0.1864 0.068 Uiso 1 1 calc R .
C6 C 0.3986(3) 0.5657(5) 0.2055(2) 0.0412(13) Uani 1 1 d . .
C7 C 0.3982(2) 0.4631(4) 0.1844(2) 0.0344(11) Uani 1 1 d . .
C8 C 0.4397(2) 0.6030(4) 0.2613(2) 0.0400(13) Uani 1 1 d . .
H8A H 0.4429 0.6775 0.2682 0.048 Uiso 1 1 calc R .
C9 C 0.5078(3) 0.5709(5) 0.3553(2) 0.0406(13) Uani 1 1 d . .
C10 C 0.5309(3) 0.6644(5) 0.3838(3) 0.0533(16) Uani 1 1 d . .
C11 C 0.5279(2) 0.4830(5) 0.3940(2) 0.0385(12) Uani 1 1 d . .
C12 C 0.5262(4) 0.7794(6) 0.3646(3) 0.082(3) Uani 1 1 d . .
H12A H 0.4874 0.8081 0.3581 0.123 Uiso 1 1 calc GR .
H12B H 0.5309 0.7819 0.3310 0.123 Uiso 1 1 calc GR .
H12C H 0.5573 0.8221 0.3925 0.123 Uiso 1 1 calc GR .
C13 C 0.6193(4) 0.6968(7) 0.4724(3) 0.083(3) Uani 1 1 d . .
H13A H 0.6342 0.6729 0.5101 0.124 Uiso 1 1 calc GR .
H13B H 0.6127 0.7739 0.4706 0.124 Uiso 1 1 calc GR .
H13C H 0.6484 0.6800 0.4587 0.124 Uiso 1 1 calc GR .
C14 C 0.5787(3) 0.4768(5) 0.4968(2) 0.0466(14) Uani 1 1 d . .
C15 C 0.5755(3) 0.5339(6) 0.5393(3) 0.0555(17) Uani 1 1 d . .
H15 H 0.5619 0.6055 0.5341 0.067 Uiso 1 1 calc R .
C16 C 0.5927(3) 0.4835(8) 0.5901(3) 0.066(2) Uani 1 1 d . .
H16 H 0.5926 0.5231 0.6195 0.079 Uiso 1 1 calc R .
C17 C 0.6094(4) 0.3800(8) 0.5977(3) 0.074(2) Uani 1 1 d . .
H17 H 0.6196 0.3466 0.6316 0.088 Uiso 1 1 calc R .
C18 C 0.6115(4) 0.3221(7) 0.5539(3) 0.072(2) Uani 1 1 d . .
H18 H 0.6234 0.2496 0.5589 0.086 Uiso 1 1 calc R .
C19 C 0.5960(3) 0.3709(6) 0.5038(3) 0.0548(16) Uani 1 1 d . .
H19 H 0.5973 0.3318 0.4746 0.066 Uiso 1 1 calc R .
C20 C 0.3404(3) 0.3178(5) 0.2498(3) 0.0450(14) Uani 1 1 d . .
C21 C 0.2767(3) 0.3438(6) 0.2438(4) 0.067(2) Uani 1 1 d . .
C22 C 0.2668(7) 0.2803(12) 0.2850(10) 0.213(11) Uani 1 1 d . .
H22A H 0.3015 0.2861 0.3201 0.319 Uiso 1 1 calc GR .
H22B H 0.2605 0.2054 0.2737 0.319 Uiso 1 1 calc GR .
H22C H 0.2320 0.3075 0.2883 0.319 Uiso 1 1 calc GR .
C23 C 0.2724(4) 0.4625(7) 0.2548(4) 0.094(3) Uani 1 1 d . .
H23A H 0.3043 0.4815 0.2901 0.142 Uiso 1 1 calc GR .
H23B H 0.2342 0.4769 0.2551 0.142 Uiso 1 1 calc GR .
H23C H 0.2759 0.5049 0.2264 0.142 Uiso 1 1 calc GR .
C24 C 0.2309(4) 0.3113(16) 0.1897(7) 0.227(12) Uani 1 1 d . .
H24A H 0.2275 0.3659 0.1629 0.340 Uiso 1 1 calc GR .
H24B H 0.1929 0.3031 0.1911 0.340 Uiso 1 1 calc GR .
H24C H 0.2423 0.2433 0.1793 0.340 Uiso 1 1 calc GR .
C25 C 0.2755(4) 0.0543(8) 0.1227(4) 0.087(3) Uani 1 1 d D .
H25A H 0.2776 0.0601 0.1595 0.104 Uiso 1 1 calc R .
H25B H 0.2440 0.1031 0.0987 0.104 Uiso 1 1 calc R .
C26 C 0.2595(5) -0.0542(10) 0.1034(6) 0.141(5) Uani 1 1 d . .
H26A H 0.2577 -0.0609 0.0671 0.211 Uiso 1 1 calc GR .
H26B H 0.2209 -0.0714 0.1020 0.211 Uiso 1 1 calc GR .
H26C H 0.2893 -0.1034 0.1282 0.211 Uiso 1 1 calc GR .
N5 N 0.3457(4) -0.0137(7) 0.0102(4) 0.115(4) Uani 1 1 d . U
O13 O 0.3312(4) -0.0730(8) -0.0311(4) 0.161(4) Uani 1 1 d . U
O12 O 0.3266(7) 0.0634(10) 0.0131(4) 0.286(10) Uani 1 1 d . U
O14 O 0.3866(7) -0.0277(10) 0.0499(5) 0.312(11) Uani 1 1 d . U

loop_
_atom_site_aniso_label
_atom_site_aniso_U_11
_atom_site_aniso_U_22
_atom_site_aniso_U_33
_atom_site_aniso_U_23
_atom_site_aniso_U_13
_atom_site_aniso_U_12
Dy1 0.04037(16) 0.02664(14) 0.03412(16) -0.00428(10) 0.01602(11) -0.00159(10)
Co1 0.0434(4) 0.0270(3) 0.0307(4) -0.0028(3) 0.0164(3) -0.0008(3)
O1 0.042(2) 0.0226(17) 0.0343(19) -0.0016(15) 0.0186(16) 0.0024(15)
O2 0.064(3) 0.060(3) 0.039(2) -0.012(2) 0.022(2) -0.011(2)
O3 0.048(2) 0.032(2) 0.042(2) -0.0081(18) 0.0035(18) 0.0012(17)
O4 0.0410(19) 0.0172(16) 0.0300(18) 0.0002(14) 0.0108(15) 0.0022(15)
O5 0.063(3) 0.033(2) 0.036(2) -0.0073(18) 0.0231(19) -0.0032(19)
O6 0.047(2) 0.043(2) 0.058(3) -0.015(2) 0.027(2) -0.003(2)
O7 0.048(2) 0.058(3) 0.051(3) -0.014(2) 0.028(2) -0.006(2)
O8 0.055(2) 0.050(3) 0.049(3) -0.012(2) 0.025(2) -0.012(2)
O10 0.078(3) 0.041(2) 0.052(3) -0.002(2) 0.029(2) -0.010(2)
O9 0.059(3) 0.043(3) 0.064(3) 0.000(2) 0.022(2) 0.009(2)
O11 0.121(5) 0.031(3) 0.096(4) 0.012(3) 0.027(4) -0.013(3)
N1 0.050(3) 0.028(2) 0.033(2) -0.0052(19) 0.020(2) -0.002(2)
N2 0.086(4) 0.043(3) 0.042(3) -0.010(3) 0.015(3) -0.018(3)
N3 0.071(3) 0.039(3) 0.031(3) -0.004(2) 0.018(2) -0.009(2)
N4 0.066(4) 0.034(3) 0.044(3) 0.003(2) 0.009(3) -0.010(3)
C1 0.071(4) 0.055(4) 0.040(4) -0.007(3) -0.005(3) -0.003(4)
C2 0.036(3) 0.035(3) 0.047(3) -0.005(3) 0.013(2) 0.000(2)
C3 0.049(4) 0.051(4) 0.049(4) -0.005(3) -0.002(3) 0.010(3)
C4 0.060(4) 0.049(4) 0.061(5) -0.001(4) 0.000(3) 0.019(3)
C5 0.062(4) 0.036(3) 0.059(4) -0.007(3) 0.014(3) 0.013(3)
C6 0.046(3) 0.035(3) 0.040(3) 0.002(3) 0.017(2) 0.002(3)
C7 0.037(3) 0.030(3) 0.037(3) 0.001(2) 0.017(2) 0.009(2)
C8 0.050(3) 0.026(3) 0.043(3) -0.009(2) 0.020(3) -0.001(2)
C9 0.050(3) 0.034(3) 0.036(3) -0.007(2) 0.018(2) -0.005(3)
C10 0.078(5) 0.035(3) 0.043(4) -0.005(3) 0.022(3) -0.008(3)
C11 0.046(3) 0.040(3) 0.033(3) -0.006(2) 0.021(2) -0.006(3)
C12 0.123(7) 0.039(4) 0.064(5) -0.003(4) 0.022(5) -0.012(4)
C13 0.099(6) 0.065(5) 0.057(5) -0.013(4) 0.010(4) -0.035(5)
C14 0.051(3) 0.052(4) 0.037(3) -0.002(3) 0.019(3) -0.007(3)
C15 0.059(4) 0.065(4) 0.038(3) -0.012(3) 0.017(3) -0.007(3)
C16 0.054(4) 0.106(7) 0.042(4) -0.012(4) 0.025(3) -0.001(4)
C17 0.076(5) 0.095(7) 0.048(4) 0.013(4) 0.025(4) 0.001(5)
C18 0.083(5) 0.071(5) 0.049(4) 0.008(4) 0.018(4) 0.005(4)
C19 0.067(4) 0.055(4) 0.040(3) -0.003(3) 0.021(3) 0.007(3)
C20 0.046(3) 0.034(3) 0.059(4) -0.010(3) 0.027(3) -0.005(3)
C21 0.057(4) 0.061(5) 0.095(6) -0.033(4) 0.043(4) -0.010(4)
C22 0.204(16) 0.117(11) 0.45(3) 0.083(16) 0.27(2) 0.039(11)
C23 0.069(5) 0.073(6) 0.146(9) -0.030(6) 0.052(5) 0.013(4)
C24 0.048(5) 0.35(3) 0.243(18) -0.235(19) 0.031(8) -0.020(9)
C25 0.062(5) 0.106(7) 0.100(7) -0.021(6) 0.042(4) -0.030(5)
C26 0.127(9) 0.126(10) 0.204(14) -0.077(10) 0.105(9) -0.088(8)
N5 0.097(5) 0.076(5) 0.095(5) -0.044(4) -0.030(4) 0.035(4)
O13 0.134(6) 0.149(7) 0.124(6) -0.070(5) -0.014(5) 0.057(6)
O12 0.332(14) 0.188(9) 0.136(8) -0.091(7) -0.085(8) 0.177(10)
O14 0.332(14) 0.167(10) 0.181(8) -0.089(8) -0.125(10) 0.140(11)

loop_
_atom_type_symbol
_atom_type_description
_atom_type_scat_dispersion_real
_atom_type_scat_dispersion_imag
_atom_type_scat_source
C C 0.0033 0.0016 'International Tables Vol C Tables 4.2.6.8 and 6.1.1.4'
H H 0.0000 0.0000 'International Tables Vol C Tables 4.2.6.8 and 6.1.1.4'
Co Co 0.3494 0.9721 'International Tables Vol C Tables 4.2.6.8 and 6.1.1.4'
Dy Dy -0.1892 4.4098 'International Tables Vol C Tables 4.2.6.8 and 6.1.1.4'
N N 0.0061 0.0033 'International Tables Vol C Tables 4.2.6.8 and 6.1.1.4'
O O 0.0106 0.0060 'International Tables Vol C Tables 4.2.6.8 and 6.1.1.4'

loop_
_geom_angle_atom_site_label_1
_geom_angle_atom_site_label_2
_geom_angle_atom_site_label_3
_geom_angle
_geom_angle_site_symmetry_1
_geom_angle_site_symmetry_3
Co1 Dy1 Co1 58.27(2) . 2_655
O1 Dy1 Co1 74.05(9) 2_655 .
O1 Dy1 Co1 34.06(8) 2_655 2_655
O1 Dy1 Co1 36.13(8) . .
O1 Dy1 Co1 71.71(9) . 2_655
O1 Dy1 O1 65.14(14) 2_655 .
O1 Dy1 O2 72.16(13) 2_655 .
O1 Dy1 O2 136.75(14) . .
O1 Dy1 O3 110.06(13) 2_655 .
O1 Dy1 O3 130.77(11) . .
O1 Dy1 O4 73.14(12) 2_655 .
O1 Dy1 O4 71.66(11) . .
O1 Dy1 O8 137.73(13) 2_655 .
O1 Dy1 O8 144.01(13) . .
O1 Dy1 O10 113.74(14) 2_655 .
O1 Dy1 O10 72.18(13) . .
O1 Dy1 O9 79.37(14) 2_655 .
O1 Dy1 O9 90.03(13) . .
O1 Dy1 N4 81.07(13) . .
O1 Dy1 N4 97.53(15) 2_655 .
O2 Dy1 Co1 77.06(11) . 2_655
O2 Dy1 Co1 134.83(11) . .
O2 Dy1 O3 70.35(15) . .
O2 Dy1 O4 102.79(14) . .
O2 Dy1 O10 122.01(16) . .
O2 Dy1 O9 75.36(17) . .
O2 Dy1 N4 98.40(17) . .
O3 Dy1 Co1 80.90(9) . 2_655
O3 Dy1 Co1 94.64(9) . .
O3 Dy1 N4 144.24(13) . .
O4 Dy1 Co1 38.00(8) . .
O4 Dy1 Co1 41.10(8) . 2_655
O4 Dy1 O3 61.01(11) . .
O4 Dy1 O10 134.90(13) . .
O4 Dy1 O9 151.45(14) . .
O4 Dy1 N4 152.65(13) . .
O6 Dy1 Co1 115.49(10) . 2_655
O6 Dy1 Co1 65.98(10) . .
O6 Dy1 O1 82.30(13) . .
O6 Dy1 O1 140.02(13) . 2_655
O6 Dy1 O2 139.16(15) . .
O6 Dy1 O3 73.59(15) . .
O6 Dy1 O4 75.05(13) . .
O6 Dy1 O8 82.21(14) . .
O6 Dy1 O10 74.25(16) . .
O6 Dy1 O9 125.20(16) . .
O6 Dy1 N4 99.72(17) . .
O8 Dy1 Co1 144.05(10) . 2_655
O8 Dy1 Co1 148.18(10) . .
O8 Dy1 O2 70.28(15) . .
O8 Dy1 O3 74.42(14) . .
O8 Dy1 O4 133.95(14) . .
O8 Dy1 O10 72.41(15) . .
O8 Dy1 O9 73.05(16) . .
O8 Dy1 N4 69.85(15) . .
O10 Dy1 Co1 98.65(11) . .
O10 Dy1 Co1 140.61(11) . 2_655
O10 Dy1 O3 136.17(15) . .
O10 Dy1 N4 26.14(16) . .
O9 Dy1 Co1 126.02(11) . .
O9 Dy1 Co1 113.02(12) . 2_655
O9 Dy1 O3 138.83(14) . .
O9 Dy1 O10 52.00(16) . .
O9 Dy1 N4 25.89(17) . .
N4 Dy1 Co1 115.05(11) . .
N4 Dy1 Co1 130.99(12) . 2_655
Dy1 Co1 Dy1 70.044(17) . 2_655
O1 Co1 Dy1 40.61(10) . 2_655
O1 Co1 Dy1 43.64(10) . .
O1 Co1 O4 86.12(14) . .
O1 Co1 O4 82.27(13) . 2_655
O1 Co1 O5 99.12(15) . .
O1 Co1 O7 96.28(17) . .
O1 Co1 N1 170.29(16) . .
O4 Co1 Dy1 44.06(8) 2_655 2_655
O4 Co1 Dy1 92.35(9) . 2_655
O4 Co1 Dy1 91.57(9) 2_655 .
O4 Co1 Dy1 45.70(9) . .
O4 Co1 O4 80.68(14) . 2_655
O4 Co1 O5 168.29(15) . .
O5 Co1 Dy1 142.00(11) . .
O5 Co1 Dy1 85.07(11) . 2_655
O5 Co1 O4 89.61(14) . 2_655
O7 Co1 Dy1 135.91(14) . 2_655
O7 Co1 Dy1 83.26(12) . .
O7 Co1 O4 173.74(15) . 2_655
O7 Co1 O4 93.17(15) . .
O7 Co1 O5 96.63(17) . .
O7 Co1 N1 93.15(18) . .
N1 Co1 Dy1 135.98(13) . .
N1 Co1 Dy1 130.44(13) . 2_655
N1 Co1 O4 91.08(15) . .
N1 Co1 O4 88.11(15) . 2_655
N1 Co1 O5 82.02(16) . .
Dy1 O1 Dy1 113.13(14) 2_655 .
Dy1 O1 H1 112.4 2_655 .
Dy1 O1 H1 112.4 . .
Co1 O1 Dy1 100.23(14) . .
Co1 O1 Dy1 105.33(15) . 2_655
Co1 O1 H1 112.4 . .
Dy1 O2 H2A 111.6 . .
Dy1 O2 H2B 111.6 . .
H2A O2 H2B 107.2 . .
C1 O3 Dy1 125.1(4) . .
C2 O3 Dy1 117.4(3) . .
C2 O3 C1 115.2(5) . .
Co1 O4 Dy1 96.30(13) . .
Co1 O4 Dy1 94.84(12) 2_655 .
Co1 O4 Co1 99.03(14) . 2_655
C7 O4 Dy1 124.2(3) . .
C7 O4 Co1 123.0(3) . 2_655
C7 O4 Co1 113.8(3) . .
C11 O5 Co1 106.7(4) . .
C20 O6 Dy1 139.3(4) . .
C20 O7 Co1 124.6(4) . .
Dy1 O8 H8 117.3(15) . .
C25 O8 Dy1 133.6(4) . .
C25 O8 H8 108.2(15) . .
N4 O10 Dy1 95.5(3) . .
N4 O9 Dy1 96.9(4) . .
C8 N1 Co1 124.3(4) . .
C8 N1 C9 125.7(5) . .
C9 N1 Co1 109.9(4) . .
N3 N2 C13 116.4(6) . .
C10 N2 N3 106.8(5) . .
C10 N2 C13 121.0(6) . .
N2 N3 C14 120.3(5) . .
C11 N3 N2 108.9(5) . .
C11 N3 C14 127.0(5) . .
O10 N4 Dy1 58.4(3) . .
O9 N4 Dy1 57.2(3) . .
O9 N4 O10 115.5(5) . .
O11 N4 Dy1 176.3(5) . .
O11 N4 O10 122.1(7) . .
O11 N4 O9 122.4(7) . .
O3 C1 H1A 109.5 . .
O3 C1 H1B 109.5 . .
O3 C1 H1C 109.5 . .
H1A C1 H1B 109.5 . .
H1A C1 H1C 109.5 . .
H1B C1 H1C 109.5 . .
O3 C2 C7 114.7(5) . .
C3 C2 O3 123.4(5) . .
C3 C2 C7 121.9(5) . .
C2 C3 H3 120.6 . .
C2 C3 C4 118.8(6) . .
C4 C3 H3 120.6 . .
C3 C4 H4 119.7 . .
C5 C4 C3 120.6(6) . .
C5 C4 H4 119.7 . .
C4 C5 H5 119.4 . .
C4 C5 C6 121.3(6) . .
C6 C5 H5 119.4 . .
C5 C6 C8 115.1(5) . .
C7 C6 C5 119.2(5) . .
C7 C6 C8 125.6(5) . .
O4 C7 C2 115.2(5) . .
O4 C7 C6 126.7(5) . .
C6 C7 C2 118.0(5) . .
N1 C8 C6 123.8(5) . .
N1 C8 H8A 118.1 . .
C6 C8 H8A 118.1 . .
N1 C9 C11 114.4(5) . .
C10 C9 N1 138.0(6) . .
C10 C9 C11 107.6(5) . .
N2 C10 C9 109.4(6) . .
N2 C10 C12 119.6(6) . .
C9 C10 C12 131.0(6) . .
O5 C11 N3 127.3(5) . .
O5 C11 C9 125.7(5) . .
N3 C11 C9 107.1(5) . .
C10 C12 H12A 109.5 . .
C10 C12 H12B 109.5 . .
C10 C12 H12C 109.5 . .
H12A C12 H12B 109.5 . .
H12A C12 H12C 109.5 . .
H12B C12 H12C 109.5 . .
N2 C13 H13A 109.5 . .
N2 C13 H13B 109.5 . .
N2 C13 H13C 109.5 . .
H13A C13 H13B 109.5 . .
H13A C13 H13C 109.5 . .
H13B C13 H13C 109.5 . .
C15 C14 N3 121.2(6) . .
C19 C14 N3 118.4(6) . .
C19 C14 C15 120.4(6) . .
C14 C15 H15 120.5 . .
C14 C15 C16 119.1(7) . .
C16 C15 H15 120.5 . .
C15 C16 H16 119.3 . .
C17 C16 C15 121.5(7) . .
C17 C16 H16 119.3 . .
C16 C17 H17 120.5 . .
C16 C17 C18 119.0(8) . .
C18 C17 H17 120.5 . .
C17 C18 H18 119.7 . .
C19 C18 C17 120.6(8) . .
C19 C18 H18 119.7 . .
C14 C19 C18 119.4(7) . .
C14 C19 H19 120.3 . .
C18 C19 H19 120.3 . .
O6 C20 O7 125.2(6) . .
O6 C20 C21 117.7(6) . .
O7 C20 C21 117.1(5) . .
C22 C21 C20 107.9(8) . .
C22 C21 C23 108.8(9) . .
C23 C21 C20 109.7(6) . .
C24 C21 C20 110.9(7) . .
C24 C21 C22 107.4(12) . .
C24 C21 C23 112.0(11) . .
C21 C22 H22A 109.5 . .
C21 C22 H22B 109.5 . .
C21 C22 H22C 109.5 . .
H22A C22 H22B 109.5 . .
H22A C22 H22C 109.5 . .
H22B C22 H22C 109.5 . .
C21 C23 H23A 109.5 . .
C21 C23 H23B 109.5 . .
C21 C23 H23C 109.5 . .
H23A C23 H23B 109.5 . .
H23A C23 H23C 109.5 . .
H23B C23 H23C 109.5 . .
C21 C24 H24A 109.5 . .
C21 C24 H24B 109.5 . .
C21 C24 H24C 109.5 . .
H24A C24 H24B 109.5 . .
H24A C24 H24C 109.5 . .
H24B C24 H24C 109.5 . .
O8 C25 H25A 108.9 . .
O8 C25 H25B 108.9 . .
H25A C25 H25B 107.7 . .
C26 C25 O8 113.3(8) . .
C26 C25 H25A 108.9 . .
C26 C25 H25B 108.9 . .
C25 C26 H26A 109.5 . .
C25 C26 H26B 109.5 . .
C25 C26 H26C 109.5 . .
H26A C26 H26B 109.5 . .
H26A C26 H26C 109.5 . .
H26B C26 H26C 109.5 . .
O12 N5 O13 128.0(10) . .
O12 N5 O14 108.0(10) . .
O14 N5 O13 123.5(10) . .
N5 O12 O14 36.7(6) . .
N5 O14 O12 35.3(6) . .

loop_
_geom_bond_atom_site_label_1
_geom_bond_atom_site_label_2
_geom_bond_distance
_geom_bond_site_symmetry_2
Dy1 Co1 3.3869(8) .
Dy1 Co1 3.4943(8) 2_655
Dy1 O1 2.375(3) .
Dy1 O1 2.358(3) 2_655
Dy1 O2 2.413(4) .
Dy1 O3 2.634(4) .
Dy1 O4 2.439(3) .
Dy1 O6 2.296(4) .
Dy1 O8 2.411(4) .
Dy1 O10 2.467(4) .
Dy1 O9 2.443(4) .
Dy1 N4 2.885(5) .
Co1 Dy1 3.4945(8) 2_655
Co1 O1 2.029(3) .
Co1 O4 2.098(3) .
Co1 O4 2.305(4) 2_655
Co1 O5 2.137(4) .
Co1 O7 2.042(4) .
Co1 N1 2.048(4) .
O1 Dy1 2.358(3) 2_655
O1 H1 0.9800 .
O2 H2A 0.8960 .
O2 H2B 0.8974 .
O3 C1 1.440(7) .
O3 C2 1.383(7) .
O4 Co1 2.305(4) 2_655
O4 C7 1.361(6) .
O5 C11 1.245(6) .
O6 C20 1.243(7) .
O7 C20 1.259(7) .
O8 H8 0.851(9) .
O8 C25 1.435(8) .
O10 N4 1.276(7) .
O9 N4 1.269(7) .
O11 N4 1.208(7) .
N1 C8 1.274(7) .
N1 C9 1.398(7) .
N2 N3 1.422(7) .
N2 C10 1.362(8) .
N2 C13 1.464(9) .
N3 C11 1.342(7) .
N3 C14 1.436(7) .
C1 H1A 0.9600 .
C1 H1B 0.9600 .
C1 H1C 0.9600 .
C2 C3 1.361(8) .
C2 C7 1.421(8) .
C3 H3 0.9300 .
C3 C4 1.392(9) .
C4 H4 0.9300 .
C4 C5 1.352(9) .
C5 H5 0.9300 .
C5 C6 1.406(8) .
C6 C7 1.381(8) .
C6 C8 1.470(8) .
C8 H8A 0.9300 .
C9 C10 1.362(8) .
C9 C11 1.430(8) .
C10 C12 1.491(9) .
C12 H12A 0.9600 .
C12 H12B 0.9600 .
C12 H12C 0.9600 .
C13 H13A 0.9600 .
C13 H13B 0.9600 .
C13 H13C 0.9600 .
C14 C15 1.370(8) .
C14 C19 1.358(9) .
C15 H15 0.9300 .
C15 C16 1.386(10) .
C16 H16 0.9300 .
C16 C17 1.325(11) .
C17 H17 0.9300 .
C17 C18 1.392(11) .
C18 H18 0.9300 .
C18 C19 1.369(10) .
C19 H19 0.9300 .
C20 C21 1.541(9) .
C21 C22 1.457(16) .
C21 C23 1.501(11) .
C21 C24 1.455(14) .
C22 H22A 0.9600 .
C22 H22B 0.9600 .
C22 H22C 0.9600 .
C23 H23A 0.9600 .
C23 H23B 0.9600 .
C23 H23C 0.9600 .
C24 H24A 0.9600 .
C24 H24B 0.9600 .
C24 H24C 0.9600 .
C25 H25A 0.9700 .
C25 H25B 0.9700 .
C25 C26 1.423(13) .
C26 H26A 0.9600 .
C26 H26B 0.9600 .
C26 H26C 0.9600 .
N5 O13 1.241(10) .
N5 O12 1.078(10) .
N5 O14 1.115(10) .
O12 O14 1.774(13) .

loop_
_geom_torsion_atom_site_label_1
_geom_torsion_atom_site_label_2
_geom_torsion_atom_site_label_3
_geom_torsion_atom_site_label_4
_geom_torsion
_geom_torsion_site_symmetry_1
Dy1 O3 C2 C3 -160.5(5) .
Dy1 O3 C2 C7 16.7(6) .
Dy1 O4 C7 C2 -26.5(6) .
Dy1 O4 C7 C6 154.0(5) .
Dy1 O6 C20 O7 -9.7(11) .
Dy1 O6 C20 C21 171.1(5) .
Dy1 O8 C25 C26 -137.4(9) .
Dy1 O10 N4 O9 3.3(5) .
Dy1 O10 N4 O11 -175.7(6) .
Dy1 O9 N4 O10 -3.4(5) .
Dy1 O9 N4 O11 175.6(6) .
Co1 O4 C7 C2 97.7(5) 2_655
Co1 O4 C7 C2 -142.8(4) .
Co1 O4 C7 C6 37.6(7) .
Co1 O4 C7 C6 -81.8(6) 2_655
Co1 O5 C11 N3 -171.8(5) .
Co1 O5 C11 C9 8.7(7) .
Co1 O7 C20 O6 16.8(9) .
Co1 O7 C20 C21 -164.0(5) .
Co1 N1 C8 C6 -1.4(8) .
Co1 N1 C9 C10 172.5(7) .
Co1 N1 C9 C11 -7.9(6) .
O3 C2 C3 C4 178.9(7) .
O3 C2 C7 O4 4.0(7) .
O3 C2 C7 C6 -176.4(5) .
O6 C20 C21 C22 101.0(11) .
O6 C20 C21 C23 -140.5(7) .
O6 C20 C21 C24 -16.3(14) .
O7 C20 C21 C22 -78.2(11) .
O7 C20 C21 C23 40.2(10) .
O7 C20 C21 C24 164.4(11) .
N1 C9 C10 N2 177.4(7) .
N1 C9 C10 C12 -2.2(15) .
N1 C9 C11 O5 -0.9(8) .
N1 C9 C11 N3 179.5(5) .
N2 N3 C11 O5 -176.2(6) .
N2 N3 C11 C9 3.4(7) .
N2 N3 C14 C15 21.3(9) .
N2 N3 C14 C19 -160.3(6) .
N3 N2 C10 C9 4.2(8) .
N3 N2 C10 C12 -176.1(7) .
N3 C14 C15 C16 -178.7(6) .
N3 C14 C19 C18 -179.8(6) .
C1 O3 C2 C3 3.2(9) .
C1 O3 C2 C7 -179.6(6) .
C2 C3 C4 C5 -2.0(13) .
C3 C2 C7 O4 -178.8(6) .
C3 C2 C7 C6 0.8(9) .
C3 C4 C5 C6 -0.7(13) .
C4 C5 C6 C7 3.5(11) .
C4 C5 C6 C8 -173.8(7) .
C5 C6 C7 O4 176.0(6) .
C5 C6 C7 C2 -3.5(9) .
C5 C6 C8 N1 161.4(6) .
C7 C2 C3 C4 2.0(11) .
C7 C6 C8 N1 -15.7(10) .
C8 N1 C9 C10 -12.6(11) .
C8 N1 C9 C11 167.0(5) .
C8 C6 C7 O4 -6.9(10) .
C8 C6 C7 C2 173.6(5) .
C9 N1 C8 C6 -175.6(5) .
C10 N2 N3 C11 -4.7(8) .
C10 N2 N3 C14 -164.3(6) .
C10 C9 C11 O5 178.8(6) .
C10 C9 C11 N3 -0.8(7) .
C11 N3 C14 C15 -134.2(7) .
C11 N3 C14 C19 44.2(9) .
C11 C9 C10 N2 -2.2(8) .
C11 C9 C10 C12 178.2(8) .
C13 N2 N3 C11 -143.3(6) .
C13 N2 N3 C14 57.1(9) .
C13 N2 C10 C9 140.5(7) .
C13 N2 C10 C12 -39.8(11) .
C14 N3 C11 O5 -18.5(10) .
C14 N3 C11 C9 161.1(6) .
C14 C15 C16 C17 -3.3(11) .
C15 C14 C19 C18 -1.4(10) .
C15 C16 C17 C18 2.1(12) .
C16 C17 C18 C19 -0.6(13) .
C17 C18 C19 C14 0.2(12) .
C19 C14 C15 C16 2.9(10) .
O13 N5 O12 O14 -172(3) .
O13 N5 O14 O12 172(3) .

loop_
_smtbx_masks_void_nr
_smtbx_masks_void_average_x
_smtbx_masks_void_average_y
_smtbx_masks_void_average_z
_smtbx_masks_void_volume
_smtbx_masks_void_count_electrons
1 0.000 0.500 0.500 296.4 2.1
2 0.000 0.500 0.000 296.4 2.1
3 0.250 0.250 0.500 22.1 0.4
4 0.250 0.750 1.000 22.1 0.4
5 0.500 0.000 0.500 296.4 2.1
6 0.500 1.000 1.000 296.4 2.1
7 0.750 0.250 1.000 22.1 0.4
8 0.750 0.750 0.500 22.1 0.4
